data_4118582
loop_
_publ_author_name
'Jared M. Taylor'
'Ramanathan Vaidhyanathan'
'Simon S. Iremonger'
'George K. H. Shimizu'

_publ_contact_author
;
'George K. H. Shimizu'
Department of Chemistry
University of Calgary
Calgary, T2N1N4 (CANADA)
Fax: (001) 403-289-9488
E-mail: gshimizu@ucalgary.ca
;
_publ_contact_author_email gshimizu@ucalgary.ca
_publ_contact_author_fax '(001) 403-289-9488'
_publ_contact_author_phone '(001) 403-220-5347'
_publ_section_title
;
 Enhancing Water Stability of Metal-Organic Frameworks via Phosphonate
 Monoester Linkers
;
_journal_name_full 'Journal of the American Chemical Society'
_journal_page_first 14338
_journal_page_last 14340
_journal_paper_doi 10.1021/ja306812r
_journal_volume 134
_journal_year 2012
_chemical_formula_moiety Ba{C16H6[PO3(C2H5)]2[HPO3(C2H5)]2}
_chemical_formula_sum 'C24 H26 Ba O12 P4'
_chemical_formula_weight 767.67
_chemical_name_common 'Barium 1,3,6,8-Pyrenetetrakisphosphonatemonoethylester'
_chemical_name_systematic
; 
 Barium 1,3,6,8-Pyrenetetrakisphosphonatemonoethylester 
;
_space_group_IT_number 15
_symmetry_cell_setting monoclinic
_symmetry_space_group_name_Hall '-C 2yc'
_symmetry_space_group_name_H-M 'C 1 2/c 1'
_atom_sites_solution_hydrogens geom
_atom_sites_solution_primary direct
_atom_sites_solution_secondary difmap
_audit_creation_method SHELXL-97
_cell_angle_alpha 90.00
_cell_angle_beta 107.6080(19)
_cell_angle_gamma 90.00
_cell_formula_units_Z 4
_cell_length_a 19.9200(6)
_cell_length_b 21.4700(8)
_cell_length_c 8.2480(3)
_cell_measurement_reflns_used 3869
_cell_measurement_temperature 173(2)
_cell_measurement_theta_max 27.5
_cell_measurement_theta_min 1.4
_cell_volume 3362.3(2)
_computing_cell_refinement 'HKL Scalepack (Otwinowski & Minor 1997)'
_computing_data_collection 'Collect (Bruker AXS BV, 1997-2004)'
_computing_data_reduction 'HKL Denzo and Scalepack (Otwinowski & Minor 1997)'
_computing_molecular_graphics 'Diamond 3.0'
_computing_structure_refinement 'SHELXL-97 (Sheldrick, 2008)'
_computing_structure_solution 'SHELXS-97 (Sheldrick, 2008)'
_diffrn_ambient_temperature 173(2)
_diffrn_measured_fraction_theta_full 0.996
_diffrn_measured_fraction_theta_max 0.996
_diffrn_measurement_device_type 'Nonius Kappa with APEX2 CCD diffractometer'
_diffrn_measurement_method CCD
_diffrn_radiation_monochromator graphite
_diffrn_radiation_source 'fine-focus sealed tube'
_diffrn_radiation_type MoK\a
_diffrn_radiation_wavelength 0.71073
_diffrn_reflns_av_R_equivalents 0.0232
_diffrn_reflns_av_sigmaI/netI 0.0272
_diffrn_reflns_limit_h_max 25
_diffrn_reflns_limit_h_min -25
_diffrn_reflns_limit_k_max 27
_diffrn_reflns_limit_k_min -27
_diffrn_reflns_limit_l_max 10
_diffrn_reflns_limit_l_min -10
_diffrn_reflns_number 7519
_diffrn_reflns_theta_full 27.50
_diffrn_reflns_theta_max 27.50
_diffrn_reflns_theta_min 1.43
_exptl_absorpt_coefficient_mu 1.424
_exptl_absorpt_correction_T_max 0.917
_exptl_absorpt_correction_T_min 0.879
_exptl_absorpt_correction_type multi-scan
_exptl_absorpt_process_details 'Sheldrick, G. M., SADABS 1997'
_exptl_crystal_colour golden-yellow
_exptl_crystal_density_diffrn 1.516
_exptl_crystal_description prismatic
_exptl_crystal_F_000 1624
_exptl_crystal_size_max 0.09
_exptl_crystal_size_mid 0.08
_exptl_crystal_size_min 0.06
_refine_diff_density_max 1.103
_refine_diff_density_min -1.462
_refine_diff_density_rms 0.313
_refine_ls_extinction_method none
_refine_ls_goodness_of_fit_ref 1.173
_refine_ls_hydrogen_treatment constr
_refine_ls_matrix_type full
_refine_ls_number_parameters 203
_refine_ls_number_reflns 3856
_refine_ls_number_restraints 0
_refine_ls_restrained_S_all 1.173
_refine_ls_R_factor_all 0.0438
_refine_ls_R_factor_gt 0.0393
_refine_ls_shift/su_max 0.001
_refine_ls_shift/su_mean 0.000
_refine_ls_structure_factor_coef Fsqd
_refine_ls_weighting_details 'calc w=1/[\s^2^(Fo^2^)+(0.0558P)^2^+14.3740P] where P=(Fo^2^+2Fc^2^)/3'
_refine_ls_weighting_scheme calc
_refine_ls_wR_factor_gt 0.1039
_refine_ls_wR_factor_ref 0.1143
_reflns_number_gt 3680
_reflns_number_total 3856
_reflns_threshold_expression >2sigma(I)
_cod_data_source_file ja306812r_si_001.cif
_cod_data_source_block shelxl
_cod_database_code 4118582

loop_
_symmetry_equiv_pos_as_xyz
'x, y, z'
'-x, y, -z+1/2'
'x+1/2, y+1/2, z'
'-x+1/2, y+1/2, -z+1/2'
'-x, -y, -z'
'x, -y, z-1/2'
'-x+1/2, -y+1/2, -z'
'x+1/2, -y+1/2, z-1/2'

loop_
_atom_site_label
_atom_site_type_symbol
_atom_site_fract_x
_atom_site_fract_y
_atom_site_fract_z
_atom_site_U_iso_or_equiv
_atom_site_adp_type
_atom_site_occupancy
_atom_site_symmetry_multiplicity
_atom_site_calc_flag
_atom_site_refinement_flags
Ba1 Ba 0.0000 0.456601(13) 0.7500 0.02235(11) Uani 1 2 d S
P1 P 0.14054(5) 0.43315(5) 0.60097(12) 0.0275(2) Uani 1 1 d .
P2' P 0.07262(18) 0.30776(16) 0.0018(3) 0.0298(8) Uani 0.887(16) 1 d P
P2 P 0.0498(14) 0.2880(12) 0.031(2) 0.028(6) Uani 0.113(16) 1 d P
O2 O 0.13387(15) 0.41278(14) 0.7709(3) 0.0341(6) Uani 1 1 d .
O1 O 0.07801(14) 0.46940(13) 0.4974(4) 0.0297(6) Uani 1 1 d .
O4 O 0.02304(15) 0.35934(14) -0.0334(3) 0.0351(6) Uani 1 1 d .
O5 O 0.1233(2) 0.30538(17) -0.1090(4) 0.0497(9) Uani 1 1 d .
O3 O 0.21097(17) 0.47082(16) 0.6280(5) 0.0490(8) Uani 1 1 d .
O6 O 0.0373(2) 0.24188(18) -0.0338(6) 0.0513(14) Uani 0.898(11) 1 d P
O6' O 0.0808(15) 0.2481(13) -0.089(3) 0.031(9) Uiso 0.102(11) 1 d P
C2 C 0.11531(19) 0.35803(18) 0.3208(5) 0.0288(8) Uani 1 1 d .
H2 H 0.0791 0.3862 0.2743 0.035 Uiso 1 1 calc R
C1 C 0.1576(2) 0.36655(18) 0.4862(5) 0.0285(7) Uani 1 1 d .
C6 C 0.2122(2) 0.32406(19) 0.5599(5) 0.0323(8) Uani 1 1 d .
C5 C 0.2227(2) 0.27202(19) 0.4631(5) 0.0321(8) Uani 1 1 d .
C4 C 0.1790(2) 0.2643(2) 0.2917(5) 0.0344(9) Uani 1 1 d .
C3 C 0.1254(2) 0.30823(19) 0.2213(5) 0.0314(8) Uani 1 1 d .
C7 C 0.2579(2) 0.3306(2) 0.7304(5) 0.0412(10) Uani 1 1 d .
H7 H 0.2524 0.3648 0.7943 0.049 Uiso 1 1 calc R
C8 C 0.1911(2) 0.2115(2) 0.1988(5) 0.0432(11) Uani 1 1 d .
H8 H 0.1631 0.2059 0.0869 0.052 Uiso 1 1 calc R
C24 C -0.0270(7) 0.2298(4) 0.0045(17) 0.130(4) Uani 1 1 d .
H24A H -0.0621 0.2601 -0.0546 0.156 Uiso 1 1 calc R
H24B H -0.0190 0.2353 0.1256 0.156 Uiso 1 1 calc R
C25 C 0.2163(4) 0.5336(3) 0.6811(10) 0.0701(17) Uani 1 1 d .
H25A H 0.2116 0.5363 0.7946 0.084 Uiso 1 1 calc R
H25B H 0.1784 0.5576 0.6051 0.084 Uiso 1 1 calc R
C29 C -0.0546(11) 0.1670(8) -0.044(3) 0.263(12) Uani 1 1 d .
H29A H -0.0936 0.1692 -0.1464 0.394 Uiso 1 1 calc R
H29B H -0.0701 0.1495 0.0456 0.394 Uiso 1 1 calc R
H29C H -0.0183 0.1414 -0.0630 0.394 Uiso 1 1 calc R
C30 C 0.2858(6) 0.5605(5) 0.681(2) 0.158(6) Uani 1 1 d .
H30A H 0.3217 0.5469 0.7812 0.237 Uiso 1 1 calc R
H30B H 0.2831 0.6051 0.6807 0.237 Uiso 1 1 calc R
H30C H 0.2970 0.5465 0.5818 0.237 Uiso 1 1 calc R

loop_
_atom_site_aniso_label
_atom_site_aniso_U_11
_atom_site_aniso_U_22
_atom_site_aniso_U_33
_atom_site_aniso_U_23
_atom_site_aniso_U_13
_atom_site_aniso_U_12
Ba1 0.02434(16) 0.02287(17) 0.01785(16) 0.000 0.00338(11) 0.000
P1 0.0258(4) 0.0287(5) 0.0282(5) 0.0007(4) 0.0083(4) 0.0098(4)
P2' 0.0325(10) 0.0293(10) 0.0241(7) 0.0046(6) 0.0033(6) 0.0093(9)
P2 0.028(8) 0.028(8) 0.024(5) 0.005(5) 0.002(5) 0.012(7)
O2 0.0382(15) 0.0372(15) 0.0250(13) 0.0008(11) 0.0066(11) 0.0166(12)
O1 0.0301(13) 0.0299(13) 0.0305(13) 0.0072(11) 0.0111(11) 0.0103(11)
O4 0.0342(14) 0.0412(16) 0.0274(13) 0.0087(12) 0.0056(11) 0.0124(12)
O5 0.064(2) 0.054(2) 0.0339(16) 0.0095(14) 0.0183(15) 0.0237(17)
O3 0.0313(16) 0.0423(17) 0.074(2) -0.0093(17) 0.0168(16) 0.0006(14)
O6 0.043(2) 0.035(2) 0.064(3) -0.0020(18) -0.0014(18) 0.0048(16)
C2 0.0267(17) 0.0330(19) 0.0259(17) 0.0052(15) 0.0069(14) 0.0116(15)
C1 0.0306(18) 0.0298(18) 0.0265(17) 0.0023(14) 0.0106(14) 0.0118(15)
C6 0.0332(19) 0.035(2) 0.0268(18) 0.0006(15) 0.0070(15) 0.0165(16)
C5 0.0334(19) 0.036(2) 0.0244(17) -0.0006(15) 0.0055(15) 0.0162(17)
C4 0.035(2) 0.036(2) 0.0284(19) -0.0003(16) 0.0051(16) 0.0171(17)
C3 0.0300(18) 0.037(2) 0.0240(17) 0.0013(15) 0.0026(14) 0.0138(16)
C7 0.044(2) 0.045(2) 0.029(2) -0.0060(18) 0.0029(17) 0.021(2)
C8 0.044(2) 0.050(3) 0.0267(19) -0.0072(18) -0.0017(17) 0.022(2)
C24 0.186(11) 0.067(5) 0.196(11) 0.034(6) 0.146(10) 0.027(6)
C25 0.071(4) 0.062(4) 0.070(4) -0.016(3) 0.011(3) -0.007(3)
C29 0.33(3) 0.153(14) 0.39(3) -0.120(18) 0.23(2) -0.128(17)
C30 0.115(9) 0.105(8) 0.253(17) -0.044(10) 0.054(10) -0.061(7)

loop_
_atom_type_symbol
_atom_type_description
_atom_type_scat_dispersion_real
_atom_type_scat_dispersion_imag
_atom_type_scat_source
Ba Ba -0.3244 2.2819 'International Tables Vol C Tables 4.2.6.8 and 6.1.1.4'
P P 0.1023 0.0942 'International Tables Vol C Tables 4.2.6.8 and 6.1.1.4'
C C 0.0033 0.0016 'International Tables Vol C Tables 4.2.6.8 and 6.1.1.4'
H H 0.0000 0.0000 'International Tables Vol C Tables 4.2.6.8 and 6.1.1.4'
O O 0.0106 0.0060 'International Tables Vol C Tables 4.2.6.8 and 6.1.1.4'

loop_
_geom_angle_atom_site_label_1
_geom_angle_atom_site_label_2
_geom_angle_atom_site_label_3
_geom_angle
_geom_angle_site_symmetry_1
_geom_angle_site_symmetry_3
O1 Ba1 O1 107.29(13) 6_566 5_566
O1 Ba1 O4 155.09(9) 6_566 2
O1 Ba1 O4 90.66(9) 5_566 2
O1 Ba1 O4 90.66(9) 6_566 1_556
O1 Ba1 O4 155.09(9) 5_566 1_556
O4 Ba1 O4 78.44(13) 2 1_556
O1 Ba1 O2 124.85(8) 6_566 2_556
O1 Ba1 O2 80.17(9) 5_566 2_556
O4 Ba1 O2 74.29(9) 2 2_556
O4 Ba1 O2 75.35(9) 1_556 2_556
O1 Ba1 O2 80.17(9) 6_566 .
O1 Ba1 O2 124.85(8) 5_566 .
O4 Ba1 O2 75.35(9) 2 .
O4 Ba1 O2 74.29(9) 1_556 .
O2 Ba1 O2 140.49(13) 2_556 .
O1 Ba1 O1 73.53(9) 6_566 2_556
O1 Ba1 O1 100.00(8) 5_566 2_556
O4 Ba1 O1 121.14(8) 2 2_556
O4 Ba1 O1 68.06(8) 1_556 2_556
O2 Ba1 O1 51.60(8) 2_556 2_556
O2 Ba1 O1 133.14(8) . 2_556
O1 Ba1 O1 100.00(8) 6_566 .
O1 Ba1 O1 73.53(9) 5_566 .
O4 Ba1 O1 68.06(8) 2 .
O4 Ba1 O1 121.14(8) 1_556 .
O2 Ba1 O1 133.14(8) 2_556 .
O2 Ba1 O1 51.60(8) . .
O1 Ba1 O1 169.37(11) 2_556 .
O1 Ba1 P1 99.38(6) 6_566 2_556
O1 Ba1 P1 90.67(6) 5_566 2_556
O4 Ba1 P1 97.49(6) 2 2_556
O4 Ba1 P1 68.98(6) 1_556 2_556
O2 Ba1 P1 25.70(6) 2_556 2_556
O2 Ba1 P1 143.27(6) . 2_556
O1 Ba1 P1 25.91(5) 2_556 2_556
O1 Ba1 P1 157.93(6) . 2_556
O1 Ba1 P1 90.67(6) 6_566 .
O1 Ba1 P1 99.38(6) 5_566 .
O4 Ba1 P1 68.98(6) 2 .
O4 Ba1 P1 97.49(6) 1_556 .
O2 Ba1 P1 143.27(6) 2_556 .
O2 Ba1 P1 25.70(6) . .
O1 Ba1 P1 157.93(6) 2_556 .
O1 Ba1 P1 25.91(5) . .
P1 Ba1 P1 163.06(4) 2_556 .
O1 Ba1 Ba1 38.93(6) 6_566 5_567
O1 Ba1 Ba1 106.84(6) 5_566 5_567
O4 Ba1 Ba1 151.16(6) 2 5_567
O4 Ba1 Ba1 76.24(6) 1_556 5_567
O2 Ba1 Ba1 86.07(6) 2_556 5_567
O2 Ba1 Ba1 110.29(6) . 5_567
O1 Ba1 Ba1 34.61(5) 2_556 5_567
O1 Ba1 Ba1 138.31(6) . 5_567
P1 Ba1 Ba1 60.474(16) 2_556 5_567
P1 Ba1 Ba1 127.889(17) . 5_567
O1 Ba1 Ba1 106.84(6) 6_566 5_566
O1 Ba1 Ba1 38.93(6) 5_566 5_566
O4 Ba1 Ba1 76.24(6) 2 5_566
O4 Ba1 Ba1 151.16(6) 1_556 5_566
O2 Ba1 Ba1 110.29(6) 2_556 5_566
O2 Ba1 Ba1 86.07(6) . 5_566
O1 Ba1 Ba1 138.31(6) 2_556 5_566
O1 Ba1 Ba1 34.61(5) . 5_566
P1 Ba1 Ba1 127.889(17) 2_556 5_566
P1 Ba1 Ba1 60.474(16) . 5_566
Ba1 Ba1 Ba1 131.366(13) 5_567 5_566
O1 P1 O2 112.83(16) . .
O1 P1 O3 111.43(18) . .
O2 P1 O3 110.0(2) . .
O1 P1 C1 111.63(17) . .
O2 P1 C1 109.93(17) . .
O3 P1 C1 100.38(18) . .
O1 P1 Ba1 59.89(11) . .
O2 P1 Ba1 52.99(11) . .
O3 P1 Ba1 131.65(14) . .
C1 P1 Ba1 127.63(13) . .
P2 P2' O4 93.2(8) . .
P2 P2' O6' 80.8(14) . .
O4 P2' O6' 135.4(10) . .
P2 P2' O5 140.5(9) . .
O4 P2' O5 115.5(3) . .
O6' P2' O5 59.7(11) . .
P2 P2' O6 39.9(9) . .
O4 P2' O6 114.2(3) . .
O6' P2' O6 41.9(11) . .
O5 P2' O6 101.2(2) . .
P2 P2' C3 84.4(8) . .
O4 P2' C3 110.63(18) . .
O6' P2' C3 112.7(10) . .
O5 P2' C3 107.8(3) . .
O6 P2' C3 106.7(3) . .
P2' P2 O6 116(2) . .
P2' P2 O6' 72.5(19) . .
O6 P2 O6' 44.6(12) . .
P2' P2 O4 61.3(14) . .
O6 P2 O4 131.6(8) . .
O6' P2 O4 117(2) . .
P2' P2 C3 73.2(14) . .
O6 P2 C3 127.9(8) . .
O6' P2 C3 106.6(15) . .
O4 P2 C3 98.9(13) . .
P2' P2 O5 27.3(8) . .
O6 P2 O5 89.2(15) . .
O6' P2 O5 45.2(14) . .
O4 P2 O5 82.7(16) . .
C3 P2 O5 84.5(13) . .
P1 O2 Ba1 101.31(13) . .
P1 O1 Ba1 158.89(16) . 5_566
P1 O1 Ba1 94.19(12) . .
Ba1 O1 Ba1 106.47(9) 5_566 .
P2' O4 P2 25.5(11) . .
P2' O4 Ba1 133.8(3) . 1_554
P2 O4 Ba1 154.6(9) . 1_554
O6' O5 P2' 59.0(11) . .
O6' O5 P2 46.8(12) . .
P2' O5 P2 12.2(5) . .
C25 O3 P1 120.9(4) . .
O6' O6 P2 90(2) . .
O6' O6 C24 168.5(16) . .
P2 O6 C24 98.0(18) . .
O6' O6 P2' 66.7(14) . .
P2 O6 P2' 24.2(18) . .
C24 O6 P2' 120.1(5) . .
O6 O6' P2' 71.5(15) . .
O6 O6' O5 132(2) . .
P2' O6' O5 61.3(11) . .
O6 O6' P2 45.3(18) . .
P2' O6' P2 26.7(13) . .
O5 O6' P2 88(2) . .
C1 C2 C3 121.8(3) . .
C1 C2 H2 119.1 . .
C3 C2 H2 119.1 . .
C2 C1 C6 120.1(3) . .
C2 C1 P1 117.9(3) . .
C6 C1 P1 122.0(3) . .
C1 C6 C5 119.4(3) . .
C1 C6 C7 122.6(4) . .
C5 C6 C7 118.0(3) . .
C6 C5 C4 119.8(3) . .
C6 C5 C5 120.1(4) . 7_556
C4 C5 C5 120.1(4) . 7_556
C3 C4 C5 119.3(3) . .
C3 C4 C8 122.6(4) . .
C5 C4 C8 118.2(3) . .
C2 C3 C4 119.6(3) . .
C2 C3 P2' 116.8(3) . .
C4 C3 P2' 123.4(3) . .
C2 C3 P2 116.6(4) . .
C4 C3 P2 120.5(5) . .
P2' C3 P2 22.4(11) . .
C8 C7 C6 122.0(4) 7_556 .
C8 C7 H7 119.0 7_556 .
C6 C7 H7 119.0 . .
C7 C8 C4 121.6(4) 7_556 .
C7 C8 H8 119.2 7_556 .
C4 C8 H8 119.2 . .
O6 C24 C29 113.1(10) . .
O6 C24 H24A 109.0 . .
C29 C24 H24A 109.0 . .
O6 C24 H24B 109.0 . .
C29 C24 H24B 109.0 . .
H24A C24 H24B 107.8 . .
O3 C25 C30 110.4(7) . .
O3 C25 H25A 109.6 . .
C30 C25 H25A 109.6 . .
O3 C25 H25B 109.6 . .
C30 C25 H25B 109.6 . .
H25A C25 H25B 108.1 . .
C24 C29 H29A 109.5 . .
C24 C29 H29B 109.5 . .
H29A C29 H29B 109.5 . .
C24 C29 H29C 109.5 . .
H29A C29 H29C 109.5 . .
H29B C29 H29C 109.5 . .
C25 C30 H30A 109.5 . .
C25 C30 H30B 109.5 . .
H30A C30 H30B 109.5 . .
C25 C30 H30C 109.5 . .
H30A C30 H30C 109.5 . .
H30B C30 H30C 109.5 . .

loop_
_geom_bond_atom_site_label_1
_geom_bond_atom_site_label_2
_geom_bond_distance
_geom_bond_site_symmetry_2
Ba1 O1 2.680(3) 6_566
Ba1 O1 2.680(3) 5_566
Ba1 O4 2.696(3) 2
Ba1 O4 2.696(3) 1_556
Ba1 O2 2.783(3) 2_556
Ba1 O2 2.783(3) .
Ba1 O1 2.965(3) 2_556
Ba1 O1 2.965(3) .
Ba1 P1 3.4183(9) 2_556
Ba1 P1 3.4183(9) .
Ba1 Ba1 4.5255(3) 5_567
Ba1 Ba1 4.5255(3) 5_566
P1 O1 1.498(3) .
P1 O2 1.512(3) .
P1 O3 1.576(3) .
P1 C1 1.803(4) .
P2' P2 0.71(4) .
P2' O4 1.454(3) .
P2' O6' 1.52(3) .
P2' O5 1.554(5) .
P2' O6 1.567(6) .
P2' C3 1.797(4) .
P2 O6 1.12(2) .
P2 O6' 1.57(3) .
P2 O4 1.66(2) .
P2 C3 1.869(16) .
P2 O5 2.15(4) .
O1 Ba1 2.680(3) 5_566
O4 Ba1 2.696(3) 1_554
O5 O6' 1.53(3) .
O3 C25 1.412(7) .
O6 O6' 1.10(3) .
O6 C24 1.433(10) .
C2 C1 1.382(5) .
C2 C3 1.399(5) .
C2 H2 0.9300 .
C1 C6 1.409(5) .
C6 C5 1.426(5) .
C6 C7 1.432(6) .
C5 C4 1.428(5) .
C5 C5 1.430(7) 7_556
C4 C3 1.412(5) .
C4 C8 1.429(6) .
C7 C8 1.353(6) 7_556
C7 H7 0.9300 .
C8 C7 1.353(6) 7_556
C8 H8 0.9300 .
C24 C29 1.465(16) .
C24 H24A 0.9700 .
C24 H24B 0.9700 .
C25 C30 1.499(13) .
C25 H25A 0.9700 .
C25 H25B 0.9700 .
C29 H29A 0.9600 .
C29 H29B 0.9600 .
C29 H29C 0.9600 .
C30 H30A 0.9600 .
C30 H30B 0.9600 .
C30 H30C 0.9600 .
